data_2207892
loop_
_publ_author_name
'Bo Yang'
'Hui-Xiang Li'
'Shu-Sheng Zhang'
'Xue-Mei Li'

_publ_section_title 4-(2,3,4,6-Tetra-<i>O</i>-acetyl-\b-<small>D</small>-galactopyranosyl)thiosemicarbazide
_journal_coeditor_code SJ6177
_journal_issue 1
_journal_name_full 'Acta Crystallographica Section E'
_journal_page_first o121
_journal_page_last o122
_journal_paper_doi 10.1107/S1600536805040365
_journal_volume 62
_journal_year 2006
_chemical_formula_iupac 'C15 H23 N3 O9 S'
_chemical_formula_moiety 'C15 H23 N3 O9 S'
_chemical_formula_sum 'C15 H23 N3 O9 S'
_chemical_formula_weight 421.42
_chemical_name_systematic
;
4-(2,3,4,6-Tetra-O-acetyl-\b-D-galactopyranosyl)thiosemicarbazide
;
_space_group_IT_number 19
_symmetry_cell_setting orthorhombic
_symmetry_space_group_name_Hall 'P 2ac 2ab'
_symmetry_space_group_name_H-M 'P 21 21 21'
_atom_sites_solution_hydrogens geom
_atom_sites_solution_primary direct
_atom_sites_solution_secondary difmap
_audit_creation_method SHELXL-97
_cell_angle_alpha 90.00
_cell_angle_beta 90.00
_cell_angle_gamma 90.00
_cell_formula_units_Z 4
_cell_length_a 7.5445(11)
_cell_length_b 8.6792(13)
_cell_length_c 31.229(5)
_cell_measurement_reflns_used 3602
_cell_measurement_temperature 293(2)
_cell_measurement_theta_max 22.3
_cell_measurement_theta_min 2.4
_cell_volume 2044.9(5)
_computing_cell_refinement 'SAINT (Siemens, 1996)'
_computing_data_collection 'SMART (Siemens, 1996)'
_computing_data_reduction SAINT
_computing_molecular_graphics SHELXTL
_computing_publication_material
;
SHELXTL, PARST (Nardelli, 1995) and PLATON (Spek, 2003)
;
_computing_structure_refinement SHELXTL
_computing_structure_solution 'SHELXTL (Sheldrick, 1997)'
_diffrn_ambient_temperature 293(2)
_diffrn_detector_area_resol_mean 8.33
_diffrn_measured_fraction_theta_full 1.000
_diffrn_measured_fraction_theta_max 1.000
_diffrn_measurement_device_type
;
Simens SMART CCD area-detector
;
_diffrn_measurement_method \w
_diffrn_radiation_monochromator graphite
_diffrn_radiation_source 'fine-focus sealed tube'
_diffrn_radiation_type MoK\a
_diffrn_radiation_wavelength 0.71073
_diffrn_reflns_av_R_equivalents 0.0237
_diffrn_reflns_av_sigmaI/netI 0.0278
_diffrn_reflns_limit_h_max 9
_diffrn_reflns_limit_h_min -9
_diffrn_reflns_limit_k_max 10
_diffrn_reflns_limit_k_min -7
_diffrn_reflns_limit_l_max 38
_diffrn_reflns_limit_l_min -37
_diffrn_reflns_number 11659
_diffrn_reflns_theta_full 26.04
_diffrn_reflns_theta_max 26.04
_diffrn_reflns_theta_min 2.44
_diffrn_standards_number 0
_exptl_absorpt_coefficient_mu 0.209
_exptl_absorpt_correction_T_max 0.9773
_exptl_absorpt_correction_T_min 0.9399
_exptl_absorpt_correction_type multi-scan
_exptl_absorpt_process_details '(SADABS; Sheldrick, 1996)'
_exptl_crystal_colour colourless
_exptl_crystal_density_diffrn 1.369
_exptl_crystal_density_method 'not measured'
_exptl_crystal_description needle
_exptl_crystal_F_000 888
_exptl_crystal_size_max 0.30
_exptl_crystal_size_mid 0.14
_exptl_crystal_size_min 0.11
_refine_diff_density_max 0.222
_refine_diff_density_min -0.253
_refine_ls_abs_structure_details 'Flack (1983), 1690 Friedel pairs'
_refine_ls_abs_structure_Flack 0.03(12)
_refine_ls_extinction_method none
_refine_ls_goodness_of_fit_ref 1.024
_refine_ls_hydrogen_treatment constr
_refine_ls_matrix_type full
_refine_ls_number_parameters 263
_refine_ls_number_reflns 4041
_refine_ls_number_restraints 0
_refine_ls_restrained_S_all 1.024
_refine_ls_R_factor_all 0.0563
_refine_ls_R_factor_gt 0.0465
_refine_ls_shift/su_max 0.000
_refine_ls_shift/su_mean 0.000
_refine_ls_structure_factor_coef Fsqd
_refine_ls_weighting_details 'calc w=1/[\s^2^(Fo^2^)+(0.0739P)^2^+0.2979P] where P=(Fo^2^+2Fc^2^)/3'
_refine_ls_weighting_scheme calc
_refine_ls_wR_factor_gt 0.1200
_refine_ls_wR_factor_ref 0.1270
_reflns_number_gt 3407
_reflns_number_total 4041
_reflns_threshold_expression I>2\s(I)
_cod_data_source_file sj6177.cif
_cod_data_source_block I
_cod_depositor_comments
;
The following automatic conversions were performed:
'_symmetry_cell_setting' value 'Orthorhombic' changed to 'orthorhombic'
according to '/home/saulius/struct/CIF-dictionaries/cif_core.dic'
dictionary named 'cif_core.dic' version 2.4.1 from 2010-06-29.

Automatic conversion script
Id: cif_fix_enum 1527 2010-12-29 10:47:43Z saulius 

The following automatic conversions were performed:

'_symmetry_cell_setting' value 'Orthorhombic' changed to
'orthorhombic' according to
/home/saulius/struct/CIF-dictionaries/cif_core.dic dictionary named
'cif_core.dic' version 2.4.1 from 2010-06-29.

Automatic conversion script
Id: cif_fix_values 1715 2011-07-08 13:25:40Z adriana 
;
_cod_database_code 2207892
_cod_database_fobs_code 2207892

loop_
_symmetry_equiv_pos_as_xyz
'x, y, z'
'-x+1/2, -y, z+1/2'
'-x, y+1/2, -z+1/2'
'x+1/2, -y+1/2, -z'

loop_
_atom_site_label
_atom_site_fract_x
_atom_site_fract_y
_atom_site_fract_z
_atom_site_U_iso_or_equiv
_atom_site_adp_type
_atom_site_calc_flag
_atom_site_refinement_flags
_atom_site_occupancy
_atom_site_disorder_assembly
_atom_site_disorder_group
_atom_site_type_symbol
S1 0.31442(12) 0.74323(11) 0.22479(3) 0.0739(3) Uani d . 1 . . S
O1 0.2707(2) 0.37388(19) 0.17692(5) 0.0434(4) Uani d . 1 . . O
O2 -0.1450(3) 0.1768(3) 0.17125(7) 0.0624(6) Uani d . 1 . . O
O3 -0.1156(4) -0.0515(3) 0.20197(12) 0.1051(10) Uani d . 1 . . O
O4 0.2116(2) 0.14298(18) 0.11188(6) 0.0455(4) Uani d . 1 A . O
O5A -0.0234(19) 0.0254(18) 0.0862(18) 0.078(7) Uani d P 0.32(6) A 1 O
O5B 0.023(3) 0.0456(16) 0.0633(10) 0.100(7) Uani d P 0.68(6) A 2 O
O6 0.2609(2) 0.3429(2) 0.04584(5) 0.0470(4) Uani d . 1 . . O
O7 0.0654(4) 0.4995(4) 0.01537(8) 0.1018(10) Uani d . 1 . . O
O8 0.4767(2) 0.56774(19) 0.08519(6) 0.0444(4) Uani d . 1 . . O
O9 0.7509(3) 0.4849(3) 0.10133(7) 0.0616(5) Uani d . 1 . . O
N1 0.5056(3) 0.5449(3) 0.17836(7) 0.0477(5) Uani d . 1 . . N
H1A 0.6066 0.5061 0.1715 0.057 Uiso calc R 1 . . H
N2 0.6524(3) 0.6699(3) 0.23097(7) 0.0568(6) Uani d . 1 . . N
H2A 0.6550 0.7271 0.2534 0.068 Uiso calc R 1 . . H
N3 0.8091(4) 0.6027(3) 0.21635(8) 0.0613(7) Uani d . 1 . . N
H3A 0.8079 0.5453 0.1939 0.074 Uiso calc R 1 . . H
H3B 0.9069 0.6188 0.2298 0.074 Uiso calc R 1 . . H
C1 0.3539(3) 0.4987(3) 0.15507(8) 0.0409(6) Uani d . 1 . . C
H1B 0.2709 0.5854 0.1535 0.049 Uiso calc R 1 . . H
C2 0.3979(3) 0.4443(3) 0.10951(8) 0.0372(5) Uani d . 1 . . C
H2B 0.4766 0.3545 0.1102 0.045 Uiso calc R 1 . . H
C3 0.2238(3) 0.4047(3) 0.08758(7) 0.0390(6) Uani d . 1 . . C
H3C 0.1531 0.4988 0.0845 0.047 Uiso calc R 1 . . H
C4 0.1188(3) 0.2877(3) 0.11283(8) 0.0379(5) Uani d . 1 . . C
H4A 0.0010 0.2753 0.1001 0.045 Uiso calc R 1 . . H
C5 0.1008(3) 0.3405(3) 0.15916(8) 0.0419(6) Uani d . 1 . . C
H5A 0.0266 0.4331 0.1603 0.050 Uiso calc R 1 . . H
C6 0.0242(4) 0.2193(4) 0.18814(9) 0.0541(7) Uani d . 1 . . C
H6A 0.1017 0.1302 0.1891 0.065 Uiso calc R 1 . . H
H6B 0.0112 0.2595 0.2170 0.065 Uiso calc R 1 . . H
C7 -0.1999(5) 0.0364(4) 0.17996(12) 0.0731(9) Uani d . 1 . . C
C8 -0.3802(6) 0.0061(6) 0.16217(16) 0.1152(18) Uani d . 1 . . C
H8A -0.4149 -0.0976 0.1688 0.173 Uiso calc R 1 . . H
H8B -0.3782 0.0195 0.1317 0.173 Uiso calc R 1 . . H
H8C -0.4634 0.0768 0.1746 0.173 Uiso calc R 1 . . H
C9 0.1405(5) 0.0281(4) 0.08892(13) 0.0723(10) Uani d . 1 . . C
C10 0.2534(6) -0.1120(4) 0.09034(17) 0.1056(17) Uani d . 1 A . C
H10A 0.1999 -0.1918 0.0734 0.158 Uiso calc R 1 . . H
H10B 0.2646 -0.1464 0.1194 0.158 Uiso calc R 1 . . H
H10C 0.3687 -0.0884 0.0791 0.158 Uiso calc R 1 . . H
C11 0.1620(4) 0.3929(4) 0.01282(9) 0.0533(7) Uani d . 1 . . C
C12 0.1868(5) 0.2940(5) -0.02565(9) 0.0753(10) Uani d . 1 . . C
H12A 0.1159 0.3331 -0.0488 0.113 Uiso calc R 1 . . H
H12B 0.1511 0.1905 -0.0191 0.113 Uiso calc R 1 . . H
H12C 0.3094 0.2948 -0.0339 0.113 Uiso calc R 1 . . H
C13 0.6576(4) 0.5724(3) 0.08259(9) 0.0482(6) Uani d . 1 . . C
C14 0.7158(5) 0.6992(4) 0.05388(13) 0.0801(11) Uani d . 1 . . C
H14A 0.8429 0.7004 0.0523 0.120 Uiso calc R 1 . . H
H14B 0.6744 0.7959 0.0650 0.120 Uiso calc R 1 . . H
H14C 0.6676 0.6833 0.0258 0.120 Uiso calc R 1 . . H
C15 0.4988(4) 0.6473(3) 0.21088(8) 0.0497(7) Uani d . 1 . . C

loop_
_atom_site_aniso_label
_atom_site_aniso_U_11
_atom_site_aniso_U_22
_atom_site_aniso_U_33
_atom_site_aniso_U_12
_atom_site_aniso_U_13
_atom_site_aniso_U_23
S1 0.0666(5) 0.0749(6) 0.0802(6) -0.0066(5) 0.0207(4) -0.0332(5)
O1 0.0424(9) 0.0477(10) 0.0400(9) -0.0079(8) -0.0049(7) 0.0031(7)
O2 0.0496(11) 0.0709(13) 0.0668(12) -0.0188(10) -0.0058(9) 0.0268(11)
O3 0.0782(18) 0.0683(17) 0.169(3) -0.0155(14) -0.0136(18) 0.0364(19)
O4 0.0448(10) 0.0320(9) 0.0596(10) 0.0033(8) -0.0109(8) -0.0014(8)
O5A 0.056(6) 0.058(5) 0.119(18) -0.013(5) -0.017(7) -0.038(7)
O5B 0.092(8) 0.074(4) 0.133(12) 0.025(4) -0.062(9) -0.049(6)
O6 0.0515(10) 0.0506(10) 0.0389(9) 0.0057(9) -0.0021(8) -0.0069(8)
O7 0.112(2) 0.137(2) 0.0563(13) 0.066(2) -0.0145(13) 0.0068(15)
O8 0.0417(10) 0.0378(9) 0.0536(10) -0.0003(8) 0.0025(8) 0.0047(8)
O9 0.0424(10) 0.0682(13) 0.0742(13) 0.0098(10) 0.0014(9) 0.0058(11)
N1 0.0449(11) 0.0525(13) 0.0459(12) -0.0054(10) 0.0002(9) -0.0154(10)
N2 0.0677(16) 0.0561(14) 0.0467(12) -0.0144(13) -0.0027(11) -0.0182(11)
N3 0.0596(14) 0.0679(16) 0.0563(14) -0.0044(13) -0.0109(12) -0.0225(12)
C1 0.0410(13) 0.0370(13) 0.0446(13) -0.0025(11) 0.0006(10) -0.0039(10)
C2 0.0380(12) 0.0318(12) 0.0417(12) 0.0016(10) 0.0010(10) -0.0001(10)
C3 0.0451(14) 0.0343(12) 0.0376(12) 0.0065(10) -0.0034(10) -0.0042(9)
C4 0.0347(11) 0.0348(13) 0.0441(12) 0.0031(9) -0.0071(10) 0.0003(10)
C5 0.0384(12) 0.0427(14) 0.0446(13) -0.0009(11) -0.0006(10) 0.0008(11)
C6 0.0491(15) 0.0623(18) 0.0510(15) -0.0115(14) -0.0054(12) 0.0135(13)
C7 0.0617(19) 0.071(2) 0.087(2) -0.0219(18) -0.0004(18) 0.0176(19)
C8 0.089(3) 0.122(4) 0.135(4) -0.055(3) -0.041(3) 0.036(3)
C9 0.068(2) 0.0428(16) 0.106(3) 0.0037(15) -0.032(2) -0.0128(17)
C10 0.102(3) 0.0494(19) 0.166(5) 0.024(2) -0.045(3) -0.033(2)
C11 0.0415(14) 0.075(2) 0.0430(14) -0.0014(15) -0.0017(12) 0.0047(14)
C12 0.0673(19) 0.116(3) 0.0429(15) -0.014(2) 0.0021(14) -0.0133(16)
C13 0.0421(15) 0.0462(15) 0.0563(15) -0.0026(13) 0.0099(12) -0.0074(12)
C14 0.063(2) 0.071(2) 0.107(3) -0.0025(17) 0.027(2) 0.0204(19)
C15 0.0601(16) 0.0452(15) 0.0438(14) -0.0175(13) 0.0091(12) -0.0046(12)

loop_
_atom_type_symbol
_atom_type_description
_atom_type_scat_dispersion_real
_atom_type_scat_dispersion_imag
_atom_type_scat_source
C C 0.0033 0.0016 'International Tables Vol C Tables 4.2.6.8 and 6.1.1.4'
H H 0.0000 0.0000 'International Tables Vol C Tables 4.2.6.8 and 6.1.1.4'
N N 0.0061 0.0033 'International Tables Vol C Tables 4.2.6.8 and 6.1.1.4'
O O 0.0106 0.0060 'International Tables Vol C Tables 4.2.6.8 and 6.1.1.4'
S S 0.1246 0.1234 'International Tables Vol C Tables 4.2.6.8 and 6.1.1.4'

loop_
_geom_angle_atom_site_label_1
_geom_angle_atom_site_label_2
_geom_angle_atom_site_label_3
_geom_angle
C1 O1 C5 111.33(18)
C7 O2 C6 116.4(3)
C9 O4 C4 117.8(2)
C11 O6 C3 117.9(2)
C13 O8 C2 117.7(2)
C15 N1 C1 122.9(2)
C15 N1 H1A 118.6
C1 N1 H1A 118.6
C15 N2 N3 121.4(2)
C15 N2 H2A 119.3
N3 N2 H2A 119.3
N2 N3 H3A 120.0
N2 N3 H3B 120.0
H3A N3 H3B 120.0
N1 C1 O1 109.0(2)
N1 C1 C2 112.9(2)
O1 C1 C2 107.74(19)
N1 C1 H1B 109.1
O1 C1 H1B 109.1
C2 C1 H1B 109.1
O8 C2 C3 106.67(18)
O8 C2 C1 110.41(19)
C3 C2 C1 107.45(18)
O8 C2 H2B 110.7
C3 C2 H2B 110.7
C1 C2 H2B 110.7
O6 C3 C4 108.95(19)
O6 C3 C2 108.92(19)
C4 C3 C2 111.70(19)
O6 C3 H3C 109.1
C4 C3 H3C 109.1
C2 C3 H3C 109.1
O4 C4 C3 108.75(19)
O4 C4 C5 109.03(19)
C3 C4 C5 109.89(19)
O4 C4 H4A 109.7
C3 C4 H4A 109.7
C5 C4 H4A 109.7
O1 C5 C6 104.7(2)
O1 C5 C4 110.48(19)
C6 C5 C4 113.3(2)
O1 C5 H5A 109.4
C6 C5 H5A 109.4
C4 C5 H5A 109.4
O2 C6 C5 107.6(2)
O2 C6 H6A 110.2
C5 C6 H6A 110.2
O2 C6 H6B 110.2
C5 C6 H6B 110.2
H6A C6 H6B 108.5
O3 C7 O2 122.4(3)
O3 C7 C8 125.5(4)
O2 C7 C8 111.9(4)
C7 C8 H8A 109.5
C7 C8 H8B 109.5
H8A C8 H8B 109.5
C7 C8 H8C 109.5
H8A C8 H8C 109.5
H8B C8 H8C 109.5
O5B C9 O5A 38.8(8)
O5B C9 O4 123.8(5)
O5A C9 O4 116.8(14)
O5B C9 C10 123.1(5)
O5A C9 C10 123.9(8)
O4 C9 C10 111.3(3)
C9 C10 H10A 109.5
C9 C10 H10B 109.5
H10A C10 H10B 109.5
C9 C10 H10C 109.5
H10A C10 H10C 109.5
H10B C10 H10C 109.5
O7 C11 O6 122.9(3)
O7 C11 C12 125.7(3)
O6 C11 C12 111.3(3)
C11 C12 H12A 109.5
C11 C12 H12B 109.5
H12A C12 H12B 109.5
C11 C12 H12C 109.5
H12A C12 H12C 109.5
H12B C12 H12C 109.5
O9 C13 O8 122.9(2)
O9 C13 C14 126.5(3)
O8 C13 C14 110.6(3)
C13 C14 H14A 109.5
C13 C14 H14B 109.5
H14A C14 H14B 109.5
C13 C14 H14C 109.5
H14A C14 H14C 109.5
H14B C14 H14C 109.5
N2 C15 N1 114.7(3)
N2 C15 S1 121.7(2)
N1 C15 S1 123.5(2)

loop_
_geom_bond_atom_site_label_1
_geom_bond_atom_site_label_2
_geom_bond_distance
_geom_bond_publ_flag
S1 C15 1.679(3) yes
O1 C1 1.426(3) yes
O1 C5 1.427(3) yes
O2 C7 1.316(4) ?
O2 C6 1.429(3) ?
O3 C7 1.208(4) ?
O4 C9 1.340(3) ?
O4 C4 1.438(3) ?
O5A C9 1.240(14) ?
O5B C9 1.205(8) ?
O6 C11 1.345(3) ?
O6 C3 1.437(3) ?
O7 C11 1.181(4) ?
O8 C13 1.368(3) ?
O8 C2 1.441(3) ?
O9 C13 1.189(3) ?
N1 C15 1.350(3) yes
N1 C1 1.414(3) yes
N1 H1A 0.8600 ?
N2 C15 1.332(4) yes
N2 N3 1.395(4) yes
N2 H2A 0.8600 ?
N3 H3A 0.8600 ?
N3 H3B 0.8600 ?
C1 C2 1.536(3) ?
C1 H1B 0.9800 ?
C2 C3 1.521(3) ?
C2 H2B 0.9800 ?
C3 C4 1.510(3) ?
C3 H3C 0.9800 ?
C4 C5 1.524(3) ?
C4 H4A 0.9800 ?
C5 C6 1.504(4) ?
C5 H5A 0.9800 ?
C6 H6A 0.9700 ?
C6 H6B 0.9700 ?
C7 C8 1.492(5) ?
C8 H8A 0.9600 ?
C8 H8B 0.9600 ?
C8 H8C 0.9600 ?
C9 C10 1.486(5) ?
C10 H10A 0.9600 ?
C10 H10B 0.9600 ?
C10 H10C 0.9600 ?
C11 C12 1.488(4) ?
C12 H12A 0.9600 ?
C12 H12B 0.9600 ?
C12 H12C 0.9600 ?
C13 C14 1.486(4) ?
C14 H14A 0.9600 ?
C14 H14B 0.9600 ?
C14 H14C 0.9600 ?

loop_
_geom_hbond_atom_site_label_D
_geom_hbond_atom_site_label_H
_geom_hbond_atom_site_label_A
_geom_hbond_site_symmetry_A
_geom_hbond_distance_DH
_geom_hbond_distance_HA
_geom_hbond_distance_DA
_geom_hbond_angle_DHA
_geom_hbond_publ_flag
N2 H2A O1 3_655 0.86 2.58 3.427(3) 168 yes
C12 H12C O5B 4_555 0.96 2.31 3.12(2) 141 yes

loop_
_geom_torsion_atom_site_label_1
_geom_torsion_atom_site_label_2
_geom_torsion_atom_site_label_3
_geom_torsion_atom_site_label_4
_geom_torsion
_geom_torsion_publ_flag
C15 N1 C1 O1 -86.2(3) ?
C15 N1 C1 C2 154.2(2) ?
C5 O1 C1 N1 169.66(19) ?
C5 O1 C1 C2 -67.5(2) ?
C13 O8 C2 C3 -146.7(2) ?
C13 O8 C2 C1 96.9(2) ?
N1 C1 C2 O8 -61.7(3) ?
O1 C1 C2 O8 177.87(18) ?
N1 C1 C2 C3 -177.7(2) ?
O1 C1 C2 C3 61.9(2) ?
C11 O6 C3 C4 102.1(2) ?
C11 O6 C3 C2 -135.9(2) ?
O8 C2 C3 O6 65.6(2) ?
C1 C2 C3 O6 -175.96(18) ?
O8 C2 C3 C4 -173.97(17) ?
C1 C2 C3 C4 -55.6(3) ?
C9 O4 C4 C3 -109.6(3) ?
C9 O4 C4 C5 130.6(3) ?
O6 C3 C4 O4 52.6(2) ?
C2 C3 C4 O4 -67.8(2) ?
O6 C3 C4 C5 171.87(19) ?
C2 C3 C4 C5 51.5(3) ?
C1 O1 C5 C6 -174.4(2) ?
C1 O1 C5 C4 63.3(3) ?
O4 C4 C5 O1 65.6(3) ?
C3 C4 C5 O1 -53.5(3) ?
O4 C4 C5 C6 -51.5(3) ?
C3 C4 C5 C6 -170.6(2) ?
C7 O2 C6 C5 152.8(3) ?
O1 C5 C6 O2 -178.2(2) ?
C4 C5 C6 O2 -57.7(3) ?
C6 O2 C7 O3 2.0(6) ?
C6 O2 C7 C8 178.0(3) ?
C4 O4 C9 O5B 14(2) ?
C4 O4 C9 O5A -31(3) ?
C4 O4 C9 C10 178.8(3) ?
C3 O6 C11 O7 11.2(4) ?
C3 O6 C11 C12 -166.9(2) ?
C2 O8 C13 O9 -4.3(4) ?
C2 O8 C13 C14 175.8(2) ?
N3 N2 C15 N1 5.7(4) yes
N3 N2 C15 S1 -172.9(2) yes
C1 N1 C15 N2 175.9(2) yes
C1 N1 C15 S1 -5.5(4) yes
